data_1555503
loop_
_publ_author_name
'More, Atul A.'
'Ramana, Chepuri V.'

_publ_section_title
;
 Total Synthesis of Integrastatin B Enabled by a Benzofuran Oxidative
 Dearomatization Cascade.
;
_journal_issue 6
_journal_name_full 'Organic letters'
_journal_page_first 1458
_journal_page_last 1461
_journal_paper_doi 10.1021/acs.orglett.6b00404
_journal_volume 18
_journal_year 2016
_chemical_formula_moiety 'C11 H12 O3'
_chemical_formula_sum 'C11 H12 O3'
_chemical_formula_weight 192.21
_space_group_IT_number 2
_space_group_name_Hall '-P 1'
_space_group_name_H-M_alt 'P -1'
_symmetry_cell_setting triclinic
_symmetry_space_group_name_H-M 'P -1'
_atom_sites_solution_hydrogens geom
_atom_sites_solution_primary direct
_atom_sites_solution_secondary difmap
_audit_creation_method SHELXL-97
_cell_angle_alpha 90.831(6)
_cell_angle_beta 97.639(6)
_cell_angle_gamma 93.425(6)
_cell_formula_units_Z 2
_cell_length_a 7.2646(7)
_cell_length_b 8.0955(8)
_cell_length_c 8.1840(9)
_cell_measurement_reflns_used 5309
_cell_measurement_temperature 296(2)
_cell_measurement_theta_max 31.78
_cell_measurement_theta_min 2.51
_cell_volume 476.06(8)
_computing_cell_refinement 'Bruker SAINT'
_computing_data_collection 'Bruker APEX2'
_computing_data_reduction 'Bruker SAINT'
_computing_molecular_graphics 'Bruker SHELXTL'
_computing_publication_material 'Bruker SHELXTL'
_computing_structure_refinement 'SHELXL-97 (Sheldrick, 2008)'
_computing_structure_solution 'SHELXS-97 (Sheldrick, 2008)'
_diffrn_ambient_temperature 296(2)
_diffrn_measured_fraction_theta_full 0.998
_diffrn_measured_fraction_theta_max 0.998
_diffrn_measurement_device_type 'Bruker APEX-II CCD'
_diffrn_measurement_method '\f and \w scans'
_diffrn_radiation_monochromator graphite
_diffrn_radiation_source 'fine-focus sealed tube'
_diffrn_radiation_type MoK\a
_diffrn_radiation_wavelength 0.71073
_diffrn_reflns_av_R_equivalents 0.0149
_diffrn_reflns_av_sigmaI/netI 0.0111
_diffrn_reflns_limit_h_max 8
_diffrn_reflns_limit_h_min -8
_diffrn_reflns_limit_k_max 9
_diffrn_reflns_limit_k_min -9
_diffrn_reflns_limit_l_max 9
_diffrn_reflns_limit_l_min -9
_diffrn_reflns_number 8060
_diffrn_reflns_theta_full 24.99
_diffrn_reflns_theta_max 24.99
_diffrn_reflns_theta_min 2.51
_exptl_absorpt_coefficient_mu 0.097
_exptl_absorpt_correction_T_max 0.9631
_exptl_absorpt_correction_T_min 0.9476
_exptl_absorpt_correction_type multi-scan
_exptl_absorpt_process_details SADABS,(BRUKER,2006)
_exptl_crystal_colour YELLOW
_exptl_crystal_density_diffrn 1.341
_exptl_crystal_density_method 'not measured'
_exptl_crystal_description BLOCK
_exptl_crystal_F_000 204
_exptl_crystal_size_max 0.56
_exptl_crystal_size_mid 0.43
_exptl_crystal_size_min 0.39
_refine_diff_density_max 0.150
_refine_diff_density_min -0.165
_refine_diff_density_rms 0.031
_refine_ls_extinction_method none
_refine_ls_goodness_of_fit_ref 1.070
_refine_ls_hydrogen_treatment constr
_refine_ls_matrix_type full
_refine_ls_number_parameters 131
_refine_ls_number_reflns 1681
_refine_ls_number_restraints 0
_refine_ls_restrained_S_all 1.070
_refine_ls_R_factor_all 0.0409
_refine_ls_R_factor_gt 0.0373
_refine_ls_shift/su_max 0.000
_refine_ls_shift/su_mean 0.000
_refine_ls_structure_factor_coef Fsqd
_refine_ls_weighting_details 'calc w=1/[\s^2^(Fo^2^)+(0.0550P)^2^+0.1017P] where P=(Fo^2^+2Fc^2^)/3'
_refine_ls_weighting_scheme calc
_refine_ls_wR_factor_gt 0.1039
_refine_ls_wR_factor_ref 0.1078
_reflns_number_gt 1515
_reflns_number_total 1681
_reflns_threshold_expression >2sigma(I)
_cod_data_source_file ol6b00404_si_003.cif
_cod_data_source_block int_3_0m
_cod_depositor_comments
;
The following automatic conversions were performed:

data item '_exptl_absorpt_correction_type' value 'MULTI-SCAN' was
changed to 'multi-scan' in accordance with the
/home/saulius/struct/COD-crude-data/automatic-downloads/DataCite-retrospective/ACS/depositions/lib/dictionaries/cif_core.dic
dictionary named 'cif_core.dic' version 2.4.2 last updated on
2011-04-26.

data item '_refine_ls_hydrogen_treatment' value 'CONSTR' was changed
to 'constr' in accordance with the
/home/saulius/struct/COD-crude-data/automatic-downloads/DataCite-retrospective/ACS/depositions/lib/dictionaries/cif_core.dic
dictionary named 'cif_core.dic' version 2.4.2 last updated on
2011-04-26.

data item '_symmetry_cell_setting' value 'Triclinic' was changed to
'triclinic' in accordance with the
/home/saulius/struct/COD-crude-data/automatic-downloads/DataCite-retrospective/ACS/depositions/lib/dictionaries/cif_core.dic
dictionary named 'cif_core.dic' version 2.4.2 last updated on
2011-04-26.

Automatic conversion script
Id: cif_fix_values 6909 2019-04-08 15:41:33Z antanas 
;
_cod_original_sg_symbol_H-M 'P-1   '
_cod_database_code 1555503

loop_
_symmetry_equiv_pos_as_xyz
'x, y, z'
'-x, -y, -z'

loop_
_atom_site_label
_atom_site_type_symbol
_atom_site_fract_x
_atom_site_fract_y
_atom_site_fract_z
_atom_site_U_iso_or_equiv
_atom_site_adp_type
_atom_site_occupancy
_atom_site_symmetry_multiplicity
_atom_site_calc_flag
_atom_site_refinement_flags
O1 O -0.33320(13) 0.47785(12) 0.11351(13) 0.0499(3) Uani 1 1 d .
O2 O -0.18364(14) 0.18065(13) 0.02642(14) 0.0558(3) Uani 1 1 d .
H2 H -0.1192 0.1055 0.0049 0.084 Uiso 1 1 calc R
O3 O 0.18051(13) 0.13700(12) 0.14432(14) 0.0531(3) Uani 1 1 d .
C1 C -0.3504(2) 0.63296(18) 0.18028(19) 0.0522(4) Uani 1 1 d .
H1 H -0.4604 0.6875 0.1664 0.063 Uiso 1 1 calc R
C2 C -0.1920(2) 0.69660(17) 0.26717(17) 0.0449(3) Uani 1 1 d .
C3 C -0.1664(2) 0.86288(19) 0.3527(2) 0.0599(4) Uani 1 1 d .
H3A H -0.2810 0.9173 0.3352 0.090 Uiso 1 1 calc R
H3B H -0.0707 0.9286 0.3091 0.090 Uiso 1 1 calc R
H3C H -0.1312 0.8492 0.4688 0.090 Uiso 1 1 calc R
C4 C -0.05660(18) 0.57297(16) 0.25884(15) 0.0396(3) Uani 1 1 d .
C5 C -0.15226(18) 0.44364(17) 0.16236(16) 0.0400(3) Uani 1 1 d .
C6 C -0.07592(18) 0.29902(16) 0.12195(16) 0.0414(3) Uani 1 1 d .
C7 C 0.10903(19) 0.28454(16) 0.18466(17) 0.0420(3) Uani 1 1 d .
C8 C 0.3747(2) 0.1205(2) 0.1934(2) 0.0613(4) Uani 1 1 d .
H8A H 0.4448 0.2106 0.1510 0.092 Uiso 1 1 calc R
H8B H 0.4097 0.0176 0.1504 0.092 Uiso 1 1 calc R
H8C H 0.4001 0.1221 0.3116 0.092 Uiso 1 1 calc R
C9 C 0.20942(19) 0.41173(18) 0.28189(18) 0.0461(4) Uani 1 1 d .
H9 H 0.3335 0.3985 0.3217 0.055 Uiso 1 1 calc R
C10 C 0.13088(19) 0.55698(17) 0.32132(16) 0.0425(3) Uani 1 1 d .
C11 C 0.2452(2) 0.6892(2) 0.4286(2) 0.0577(4) Uani 1 1 d .
H11A H 0.3673 0.6524 0.4623 0.086 Uiso 1 1 calc R
H11B H 0.1860 0.7105 0.5242 0.086 Uiso 1 1 calc R
H11C H 0.2549 0.7890 0.3674 0.086 Uiso 1 1 calc R

loop_
_atom_site_aniso_label
_atom_site_aniso_U_11
_atom_site_aniso_U_22
_atom_site_aniso_U_33
_atom_site_aniso_U_23
_atom_site_aniso_U_13
_atom_site_aniso_U_12
O1 0.0390(5) 0.0476(6) 0.0598(6) -0.0111(5) -0.0045(4) 0.0028(4)
O2 0.0446(6) 0.0454(6) 0.0726(7) -0.0208(5) -0.0060(5) -0.0012(4)
O3 0.0405(6) 0.0428(6) 0.0738(7) -0.0114(5) 0.0009(5) 0.0017(4)
C1 0.0490(8) 0.0466(8) 0.0600(9) -0.0066(7) 0.0024(7) 0.0085(6)
C2 0.0500(8) 0.0406(7) 0.0433(7) -0.0018(6) 0.0050(6) 0.0008(6)
C3 0.0695(11) 0.0449(8) 0.0637(10) -0.0098(7) 0.0040(8) 0.0044(7)
C4 0.0439(7) 0.0385(7) 0.0355(7) 0.0001(5) 0.0049(5) -0.0039(5)
C5 0.0362(7) 0.0421(7) 0.0399(7) -0.0012(5) 0.0012(5) -0.0017(5)
C6 0.0403(7) 0.0396(7) 0.0422(7) -0.0044(6) 0.0019(6) -0.0055(5)
C7 0.0400(7) 0.0388(7) 0.0462(7) -0.0011(6) 0.0042(6) -0.0010(6)
C8 0.0412(8) 0.0531(9) 0.0871(12) -0.0120(8) 0.0003(8) 0.0050(7)
C9 0.0370(7) 0.0477(8) 0.0507(8) -0.0014(6) -0.0020(6) -0.0029(6)
C10 0.0436(7) 0.0422(7) 0.0392(7) -0.0016(5) 0.0010(6) -0.0065(6)
C11 0.0532(9) 0.0537(9) 0.0608(9) -0.0121(7) -0.0050(7) -0.0088(7)

loop_
_atom_type_symbol
_atom_type_description
_atom_type_scat_dispersion_real
_atom_type_scat_dispersion_imag
_atom_type_scat_source
C C 0.0033 0.0016 'International Tables Vol C Tables 4.2.6.8 and 6.1.1.4'
H H 0.0000 0.0000 'International Tables Vol C Tables 4.2.6.8 and 6.1.1.4'
O O 0.0106 0.0060 'International Tables Vol C Tables 4.2.6.8 and 6.1.1.4'

loop_
_geom_angle_atom_site_label_1
_geom_angle_atom_site_label_2
_geom_angle_atom_site_label_3
_geom_angle
C5 O1 C1 104.99(11)
C6 O2 H2 109.5
C7 O3 C8 117.25(11)
C2 C1 O1 112.87(13)
C2 C1 H1 123.6
O1 C1 H1 123.6
C1 C2 C4 105.96(12)
C1 C2 C3 125.38(14)
C4 C2 C3 128.67(13)
C2 C3 H3A 109.5
C2 C3 H3B 109.5
H3A C3 H3B 109.5
C2 C3 H3C 109.5
H3A C3 H3C 109.5
H3B C3 H3C 109.5
C5 C4 C10 118.63(12)
C5 C4 C2 104.96(12)
C10 C4 C2 136.41(13)
O1 C5 C6 124.02(12)
O1 C5 C4 111.22(12)
C6 C5 C4 124.75(12)
O2 C6 C5 119.52(12)
O2 C6 C7 124.41(13)
C5 C6 C7 116.07(12)
O3 C7 C6 114.66(12)
O3 C7 C9 124.57(12)
C6 C7 C9 120.77(13)
O3 C8 H8A 109.5
O3 C8 H8B 109.5
H8A C8 H8B 109.5
O3 C8 H8C 109.5
H8A C8 H8C 109.5
H8B C8 H8C 109.5
C10 C9 C7 122.56(13)
C10 C9 H9 118.7
C7 C9 H9 118.7
C9 C10 C4 117.22(12)
C9 C10 C11 120.28(13)
C4 C10 C11 122.50(13)
C10 C11 H11A 109.5
C10 C11 H11B 109.5
H11A C11 H11B 109.5
C10 C11 H11C 109.5
H11A C11 H11C 109.5
H11B C11 H11C 109.5

loop_
_geom_bond_atom_site_label_1
_geom_bond_atom_site_label_2
_geom_bond_distance
O1 C5 1.3680(16)
O1 C1 1.3814(18)
O2 C6 1.3667(16)
O2 H2 0.8200
O3 C7 1.3833(17)
O3 C8 1.4293(17)
C1 C2 1.341(2)
C1 H1 0.9300
C2 C4 1.4515(19)
C2 C3 1.498(2)
C3 H3A 0.9600
C3 H3B 0.9600
C3 H3C 0.9600
C4 C5 1.3949(18)
C4 C10 1.4039(19)
C5 C6 1.379(2)
C6 C7 1.386(2)
C7 C9 1.399(2)
C8 H8A 0.9600
C8 H8B 0.9600
C8 H8C 0.9600
C9 C10 1.389(2)
C9 H9 0.9300
C10 C11 1.5097(19)
C11 H11A 0.9600
C11 H11B 0.9600
C11 H11C 0.9600

loop_
_geom_torsion_atom_site_label_1
_geom_torsion_atom_site_label_2
_geom_torsion_atom_site_label_3
_geom_torsion_atom_site_label_4
_geom_torsion
C5 O1 C1 C2 -0.02(17)
O1 C1 C2 C4 -0.35(17)
O1 C1 C2 C3 179.39(13)
C1 C2 C4 C5 0.57(15)
C3 C2 C4 C5 -179.15(14)
C1 C2 C4 C10 -179.14(15)
C3 C2 C4 C10 1.1(3)
C1 O1 C5 C6 179.92(13)
C1 O1 C5 C4 0.41(15)
C10 C4 C5 O1 179.16(11)
C2 C4 C5 O1 -0.62(15)
C10 C4 C5 C6 -0.3(2)
C2 C4 C5 C6 179.88(12)
O1 C5 C6 O2 0.5(2)
C4 C5 C6 O2 179.93(12)
O1 C5 C6 C7 -178.95(12)
C4 C5 C6 C7 0.5(2)
C8 O3 C7 C6 174.75(13)
C8 O3 C7 C9 -5.9(2)
O2 C6 C7 O3 -0.5(2)
C5 C6 C7 O3 178.93(11)
O2 C6 C7 C9 -179.88(13)
C5 C6 C7 C9 -0.5(2)
O3 C7 C9 C10 -179.00(13)
C6 C7 C9 C10 0.3(2)
C7 C9 C10 C4 -0.2(2)
C7 C9 C10 C11 179.22(13)
C5 C4 C10 C9 0.17(19)
C2 C4 C10 C9 179.85(14)
C5 C4 C10 C11 -179.22(13)
C2 C4 C10 C11 0.5(2)
